data_2237035
loop_
_publ_author_name
'Hamdouni, Noudjoud'
'Brihi, Ouarda'
'Medjroubi, Mohamed Larbi'
'Meinnel, Jean'
'Boudjada, Ali'

_publ_section_title
;
 Iododurene
;
_journal_coeditor_code SU2521
_journal_issue 12
_journal_name_full 'Acta Crystallographica Section E'
_journal_page_first o3391
_journal_paper_doi 10.1107/S1600536812046557
_journal_volume 68
_journal_year 2012
_chemical_formula_iupac 'C10 H13 I'
_chemical_formula_moiety 'C10 H13 I'
_chemical_formula_structural 'C10 H13 I'
_chemical_formula_sum 'C10 H13 I'
_chemical_formula_weight 260.11
_chemical_name_common
;
Iododurene
;
_chemical_name_systematic
;
1-Iodo-2,3,5,6-tetramethylbenzene
;
_space_group_crystal_system orthorhombic
_space_group_IT_number 19
_space_group_name_Hall 'P 2ac 2ab'
_space_group_name_H-M_alt 'P 21 21 21'
_symmetry_space_group_name_Hall 'P 2ac 2ab'
_symmetry_space_group_name_H-M 'P 21 21 21'
_atom_sites_solution_hydrogens geom
_atom_sites_solution_primary direct
_atom_sites_solution_secondary difmap
_cell_angle_alpha 90.00
_cell_angle_beta 90.00
_cell_angle_gamma 90.00
_cell_formula_units_Z 4
_cell_length_a 5.5099(3)
_cell_length_b 11.8839(5)
_cell_length_c 15.1704(6)
_cell_measurement_reflns_used 8232
_cell_measurement_temperature 293(2)
_cell_measurement_theta_max 27.49
_cell_measurement_theta_min 3.68
_cell_volume 993.34(8)
_computing_cell_refinement 'DIRAX/LSQ (Duisenberg <i>et al.</i>, 2003)'
_computing_data_collection 'COLLECT (Nonius, 2001)'
_computing_data_reduction 'EvalCCD (Duisenberg <i>et al.</i>, 2003)'
_computing_molecular_graphics 'CAMERON (Watkin <i>et al.</i>, 1996) and DIAMOND (Brandenburg, 2012)'
_computing_publication_material 'CRYSTALS (Betteridge <i>et al.</i>, 2003)'
_computing_structure_refinement 'CRYSTALS (Betteridge <i>et al.</i>, 2003)'
_computing_structure_solution 'SIR2002 (Burla <i>et al.</i>, 2005)'
_diffrn_ambient_temperature 293(2)
_diffrn_measured_fraction_theta_full 0.997
_diffrn_measured_fraction_theta_max 0.997
_diffrn_measurement_device '95mm CCD camera on \k-goniostat'
_diffrn_measurement_device_type 'Nonius KappaCCD'
_diffrn_measurement_method CCD
_diffrn_radiation_monochromator graphite
_diffrn_radiation_type MoK\a
_diffrn_radiation_wavelength 0.71073
_diffrn_reflns_av_R_equivalents 0.047
_diffrn_reflns_limit_h_max 7
_diffrn_reflns_limit_h_min -7
_diffrn_reflns_limit_k_max 15
_diffrn_reflns_limit_k_min -15
_diffrn_reflns_limit_l_max 19
_diffrn_reflns_limit_l_min -19
_diffrn_reflns_number 26027
_diffrn_reflns_theta_full 27.497
_diffrn_reflns_theta_max 27.497
_diffrn_reflns_theta_min 3.683
_exptl_absorpt_coefficient_mu 3.162
_exptl_absorpt_correction_T_max 0.193
_exptl_absorpt_correction_T_min 0.140
_exptl_absorpt_correction_type multi-scan
_exptl_absorpt_process_details '(SADABS; Sheldrick, 1996)'
_exptl_crystal_colour colourless
_exptl_crystal_density_diffrn 1.739
_exptl_crystal_density_method 'not measured'
_exptl_crystal_description Needle
_exptl_crystal_F_000 503.986
_exptl_crystal_size_max 0.10
_exptl_crystal_size_mid 0.05
_exptl_crystal_size_min 0.04
_refine_diff_density_max 0.84
_refine_diff_density_min -0.71
_refine_ls_abs_structure_details 'Flack (1983), 925 Friedal pairs'
_refine_ls_abs_structure_Flack -0.03(4)
_refine_ls_extinction_coef 0.082(3)
_refine_ls_extinction_expression Fc^*^=kFc[1+0.001xFc^2^\l^3^/sin(2\q)]^-1/4^
_refine_ls_extinction_method none
_refine_ls_goodness_of_fit_ref 1.0371
_refine_ls_hydrogen_treatment constr
_refine_ls_matrix_type full
_refine_ls_number_parameters 101
_refine_ls_number_reflns 3272
_refine_ls_number_restraints 36
_refine_ls_restrained_S_all 1.162
_refine_ls_R_factor_all 0.0404
_refine_ls_R_factor_gt 0.0346
_refine_ls_shift/su_max 0
_refine_ls_shift/su_mean 1
_refine_ls_structure_factor_coef F
_refine_ls_weighting_details 'calc W = [weight]*[1-(deltaF/6*sigmaF)^2^]^2^'
_refine_ls_weighting_scheme calc
_refine_ls_wR_factor_all 0.0446
_refine_ls_wR_factor_gt 0.0402
_refine_ls_wR_factor_ref 0.0394
_reflns_number_gt 2036
_reflns_number_total 2271
_reflns_threshold_expression I>3\s(I)
_cod_data_source_file su2521.cif
_cod_data_source_block I
_cod_database_code 2237035
_cod_database_fobs_code 2237035

loop_
_symmetry_equiv_pos_site_id
_symmetry_equiv_pos_as_xyz
1 x,y,z
2 1/2-x,-y,1/2+z
3 1/2+x,1/2-y,-z
4 -x,1/2+y,1/2-z

loop_
_atom_site_aniso_label
_atom_site_aniso_U_11
_atom_site_aniso_U_22
_atom_site_aniso_U_33
_atom_site_aniso_U_12
_atom_site_aniso_U_13
_atom_site_aniso_U_23
I1 0.0831(3) 0.0727(3) 0.0500(2) -0.0082(2) -0.0036(2) 0.0120(2)
C1 0.046(2) 0.044(2) 0.0387(19) -0.006(2) -0.004(2) 0.0006(17)
C2 0.047(3) 0.044(2) 0.051(3) -0.005(2) 0.000(2) -0.009(2)
C3 0.046(3) 0.040(2) 0.059(3) -0.004(2) -0.011(2) -0.007(2)
C4 0.055(3) 0.045(2) 0.052(3) -0.007(3) -0.011(3) 0.0031(19)
C5 0.047(3) 0.048(2) 0.043(2) -0.010(2) -0.001(2) -0.0036(18)
C6 0.041(3) 0.041(2) 0.045(2) -0.0034(18) -0.0062(18) -0.0043(17)
C7 0.070(4) 0.071(3) 0.072(4) 0.000(3) 0.013(4) -0.021(3)
C8 0.063(4) 0.052(3) 0.087(4) 0.008(3) -0.019(4) -0.005(3)
C9 0.060(4) 0.077(4) 0.056(3) -0.009(3) 0.005(3) -0.011(3)
C10 0.056(3) 0.053(3) 0.070(4) 0.011(3) -0.006(3) -0.008(3)

loop_
_atom_site_type_symbol
_atom_site_label
_atom_site_fract_x
_atom_site_fract_y
_atom_site_fract_z
_atom_site_U_iso_or_equiv
_atom_site_thermal_displace_type
_atom_site_calc_flag
_atom_site_refinement_flags
_atom_site_occupancy
I I1 0.93848(10) 0.80448(4) 0.27027(3) 0.0686(2) Uani d . 1.000
C C1 0.9383(7) 0.9098(3) 0.1559(2) 0.0429(11) Uani d . 1.000
C C2 0.7711(8) 0.9981(4) 0.1533(3) 0.0473(16) Uani d . 1.000
C C3 0.7637(8) 1.0638(3) 0.0755(3) 0.0483(16) Uani d . 1.000
C C4 0.9270(10) 1.0376(4) 0.0091(3) 0.0507(16) Uani d . 1.000
C C5 1.0976(8) 0.9513(4) 0.0123(2) 0.0460(14) Uani d . 1.000
C C6 1.1033(7) 0.8838(3) 0.0887(3) 0.0423(14) Uani d . 1.000
C C7 0.5997(12) 1.0208(5) 0.2295(4) 0.071(2) Uani d . 1.000
C C8 0.5866(12) 1.1574(5) 0.0651(4) 0.067(2) Uani d . 1.000
C C9 1.2673(11) 0.9310(5) -0.0622(4) 0.064(2) Uani d . 1.000
C C10 1.2821(11) 0.7894(5) 0.0980(3) 0.0597(19) Uani d . 1.000
H H41 0.92110 1.08070 -0.04290 0.0610 Uiso c R 1.000
H H71 0.69240 1.03120 0.28260 0.1071 Uiso c R 1.000
H H72 0.50940 1.08740 0.21780 0.1072 Uiso c R 1.000
H H73 0.49160 0.95840 0.23690 0.1071 Uiso c R 1.000
H H81 0.62710 1.21740 0.10510 0.1008 Uiso c R 1.000
H H82 0.59650 1.18410 0.00600 0.1008 Uiso c R 1.000
H H83 0.42310 1.13100 0.07630 0.1010 Uiso c R 1.000
H H91 1.24630 0.98940 -0.10560 0.0971 Uiso c R 1.000
H H92 1.43080 0.93360 -0.04010 0.0970 Uiso c R 1.000
H H93 1.23570 0.85840 -0.08810 0.0971 Uiso c R 1.000
H H101 1.38670 0.80080 0.14830 0.0892 Uiso c R 1.000
H H102 1.38000 0.78630 0.04650 0.0892 Uiso c R 1.000
H H103 1.19650 0.71900 0.10410 0.0891 Uiso c R 1.000

loop_
_atom_type_symbol
_atom_type_description
_atom_type_scat_dispersion_real
_atom_type_scat_dispersion_imag
_atom_type_scat_source
C C 0.0033 0.0016 'International Tables Vol C Tables 4.2.6.8 and 6.1.1.4'
H H 0 0 'International Tables Vol C Tables 4.2.6.8 and 6.1.1.4'
I I -0.4742 1.8119 'International Tables Vol C 4.2.6.8 and 6.1.1.4'

loop_
_geom_angle_atom_site_label_1
_geom_angle_atom_site_label_2
_geom_angle_atom_site_label_3
_geom_angle
_geom_angle_publ_flag
I1 C1 C2 117.6(3) no
I1 C1 C6 117.5(3) no
C2 C1 C6 125.0(3) no
C1 C2 C3 117.2(4) no
C1 C2 C7 121.5(4) no
C3 C2 C7 121.3(4) no
C2 C3 C4 117.6(4) no
C2 C3 C8 121.3(4) no
C4 C3 C8 121.1(4) no
C3 C4 C5 125.4(4) no
C4 C5 C6 117.6(4) no
C4 C5 C9 121.2(4) no
C6 C5 C9 121.2(4) no
C1 C6 C5 117.3(3) no
C1 C6 C10 121.5(4) no
C5 C6 C10 121.2(4) no
C3 C4 H41 118.00 no
C5 C4 H41 117.00 no
C2 C7 H71 109.00 no
C2 C7 H72 109.00 no
C2 C7 H73 110.00 no
H71 C7 H72 109.00 no
H71 C7 H73 109.00 no
H72 C7 H73 110.00 no
C3 C8 H81 110.00 no
C3 C8 H82 108.00 no
C3 C8 H83 110.00 no
H81 C8 H82 109.00 no
H81 C8 H83 110.00 no
H82 C8 H83 109.00 no
C5 C9 H91 109.00 no
C5 C9 H92 109.00 no
C5 C9 H93 110.00 no
H91 C9 H92 109.00 no
H91 C9 H93 110.00 no
H92 C9 H93 110.00 no
C6 C10 H101 111.00 no
C6 C10 H102 109.00 no
C6 C10 H103 110.00 no
H101 C10 H102 108.00 no
H101 C10 H103 110.00 no
H102 C10 H103 109.00 no

loop_
_geom_bond_atom_site_label_1
_geom_bond_atom_site_label_2
_geom_bond_distance
_geom_bond_publ_flag
I1 C1 2.139(3) no
C1 C2 1.397(6) no
C1 C6 1.401(5) no
C2 C3 1.416(6) no
C2 C7 1.517(8) no
C3 C4 1.386(7) no
C3 C8 1.488(7) no
C4 C5 1.392(7) no
C5 C6 1.410(6) no
C5 C9 1.487(7) no
C6 C10 1.500(7) no
C4 H41 0.9400 no
C7 H71 0.9600 no
C7 H72 0.9500 no
C7 H73 0.9600 no
C8 H81 0.9600 no
C8 H82 0.9500 no
C8 H83 0.9700 no
C9 H91 0.9600 no
C9 H92 0.9600 no
C9 H93 0.9600 no
C10 H101 0.9700 no
C10 H102 0.9500 no
C10 H103 0.9600 no

loop_
_geom_torsion_atom_site_label_1
_geom_torsion_atom_site_label_2
_geom_torsion_atom_site_label_3
_geom_torsion_atom_site_label_4
_geom_torsion
_geom_torsion_publ_flag
I1 C1 C2 C3 -176.8(3) no
I1 C1 C2 C7 1.5(6) no
C6 C1 C2 C3 2.1(6) no
C6 C1 C2 C7 -179.6(4) no
I1 C1 C6 C5 178.1(3) no
I1 C1 C6 C10 -3.0(5) no
C2 C1 C6 C5 -0.8(6) no
C2 C1 C6 C10 178.1(4) no
C1 C2 C3 C4 -1.8(6) no
C1 C2 C3 C8 178.0(4) no
C7 C2 C3 C4 179.9(5) no
C7 C2 C3 C8 -0.3(7) no
C2 C3 C4 C5 0.4(7) no
C8 C3 C4 C5 -179.4(5) no
C3 C4 C5 C6 0.9(7) no
C3 C4 C5 C9 -179.2(5) no
C4 C5 C6 C1 -0.7(6) no
C4 C5 C6 C10 -179.6(4) no
C9 C5 C6 C1 179.4(4) no
C9 C5 C6 C10 0.4(7) no

loop_
_cod_related_entry_id
_cod_related_entry_database
_cod_related_entry_code
1 ChemSpider 67564
